data_7252005
loop_
_publ_author_name
'Takeshi, Shin-ichiro'
'Lyu, Liangcheng'
'Hase, Akane'
'Haga, Nagito'
'Takano, Rina'
'Ishida, Takayuki'
'Kogane, Tamizo'

_publ_section_title
;
 Two-and three-dimensional nickel(II) and copper(II) metal-organic
 frameworks based on 1H-pyrazole-4-carboxylate
;
_journal_name_full CrystEngComm
_journal_paper_doi 10.1039/D6CE00199H
_journal_year 2026
_chemical_formula_moiety 'C14 H14 Cu N8 O4'
_chemical_formula_sum 'C14 H14 Cu N8 O4'
_chemical_formula_weight 421.87
_chemical_name_systematic '[Cu(pzca)2(Hpz)2]n'
_space_group_crystal_system monoclinic
_space_group_IT_number 15
_space_group_name_Hall '-I 2ya'
_space_group_name_H-M_alt 'I 1 2/a 1'
_atom_sites_solution_hydrogens geom
_atom_sites_solution_primary dual
_audit_creation_date 2025-10-28
_audit_creation_method
;
Olex2 1.5-ac5-018
(compiled 2021.09.08 svn.r13c46975 for Rigaku Oxford Diffraction, GUI svn.r6396)
;
_audit_update_record
;
2025-10-29 deposited with the CCDC.	2026-05-19 downloaded from the CCDC.
;
_cell_angle_alpha 90
_cell_angle_beta 110.706(5)
_cell_angle_gamma 90
_cell_formula_units_Z 4
_cell_length_a 13.9954(6)
_cell_length_b 10.9431(4)
_cell_length_c 15.1529(7)
_cell_measurement_reflns_used 5686
_cell_measurement_temperature 298.80(14)
_cell_measurement_theta_max 31.8630
_cell_measurement_theta_min 2.3690
_cell_volume 2170.81(17)
_computing_cell_refinement 'CrysAlisPro 1.171.42.72a (Rigaku OD, 2022)'
_computing_data_collection 'CrysAlisPro 1.171.42.72a (Rigaku OD, 2022)'
_computing_data_reduction 'CrysAlisPro 1.171.42.72a (Rigaku OD, 2022)'
_computing_molecular_graphics 'Olex2 1.5-ac5-018 (Dolomanov et al., 2009)'
_computing_publication_material 'Olex2 1.5-ac5-018 (Dolomanov et al., 2009)'
_computing_structure_refinement 'SHELXL 2014/7 (Sheldrick, 2015)'
_computing_structure_solution 'SHELXT 2018/2 (Sheldrick, 2018)'
_diffrn_ambient_environment air
_diffrn_ambient_temperature 298.80(14)
_diffrn_detector 'Hybrid Pixel Array Detector'
_diffrn_detector_area_resol_mean 10.0000
_diffrn_detector_type HyPix
_diffrn_measured_fraction_theta_full 0.998
_diffrn_measured_fraction_theta_max 0.803
_diffrn_measurement_details
;
List of Runs (angles in degrees, time in seconds):

  # Type    Start    End  Width  t~exp~   \w     \q     \k     \f   Frames
#--------------------------------------------------------------------------
  1  \w      3.00  56.00   0.50    1.80    --    6.18  57.00  90.00  106
  2  \w     -2.00  43.00   0.50    1.80    --    6.18  38.00 -30.00   90
  3  \w     -1.00  67.00   0.50    1.80    --    6.18  57.00-150.00  136
  4  \w    -10.00  36.00   0.50    1.80    --    6.18 -99.00-180.00   92
;
_diffrn_measurement_device 'four-circle diffractometer'
_diffrn_measurement_device_type 'XtaLAB Synergy R, DW system, HyPix'
_diffrn_measurement_method '\w scans'
_diffrn_orient_matrix_type 'CrysAlisPro convention (1999,Acta A55,543-557)'
_diffrn_orient_matrix_UB_11 -0.0130353000
_diffrn_orient_matrix_UB_12 -0.0608498000
_diffrn_orient_matrix_UB_13 -0.0157839000
_diffrn_orient_matrix_UB_21 -0.0274688000
_diffrn_orient_matrix_UB_22 0.0218760000
_diffrn_orient_matrix_UB_23 -0.0460951000
_diffrn_orient_matrix_UB_31 0.0448444000
_diffrn_orient_matrix_UB_32 -0.0042698000
_diffrn_orient_matrix_UB_33 -0.0114522000
_diffrn_radiation_monochromator mirror
_diffrn_radiation_probe x-ray
_diffrn_radiation_type 'Mo K\a'
_diffrn_radiation_wavelength 0.71073
_diffrn_reflns_av_R_equivalents 0.0318
_diffrn_reflns_av_unetI/netI 0.0330
_diffrn_reflns_Laue_measured_fraction_full 0.998
_diffrn_reflns_Laue_measured_fraction_max 0.803
_diffrn_reflns_limit_h_max 16
_diffrn_reflns_limit_h_min -19
_diffrn_reflns_limit_k_max 15
_diffrn_reflns_limit_k_min -16
_diffrn_reflns_limit_l_max 19
_diffrn_reflns_limit_l_min -20
_diffrn_reflns_number 8290
_diffrn_reflns_point_group_measured_fraction_full 0.998
_diffrn_reflns_point_group_measured_fraction_max 0.803
_diffrn_reflns_theta_full 25.242
_diffrn_reflns_theta_max 31.639
_diffrn_reflns_theta_min 2.351
_diffrn_source 'Rotating-anode X-ray tube'
_diffrn_source_type 'Rigaku (Mo) X-ray Source'
_exptl_absorpt_coefficient_mu 1.039
_exptl_absorpt_correction_T_max 1.00000
_exptl_absorpt_correction_T_min 0.74612
_exptl_absorpt_correction_type multi-scan
_exptl_absorpt_process_details
;
CrysAlisPro 1.171.42.72a (Rigaku Oxford Diffraction, 2022)
Empirical absorption correction using spherical harmonics,
implemented in SCALE3 ABSPACK scaling algorithm.
;
_exptl_crystal_colour 'dark blue'
_exptl_crystal_colour_modifier dark
_exptl_crystal_colour_primary blue
_exptl_crystal_density_diffrn 1.291
_exptl_crystal_description block
_exptl_crystal_F_000 860
_exptl_crystal_preparation 'Magnetic properties'
_exptl_crystal_recrystallization_method 'Re-crystallisation from solvent: 2-propanol'
_exptl_crystal_size_max 0.193
_exptl_crystal_size_mid 0.109
_exptl_crystal_size_min 0.099
_refine_diff_density_max 0.968
_refine_diff_density_min -0.564
_refine_diff_density_rms 0.090
_refine_ls_extinction_method none
_refine_ls_goodness_of_fit_ref 1.086
_refine_ls_hydrogen_treatment constr
_refine_ls_matrix_type full
_refine_ls_number_parameters 124
_refine_ls_number_reflns 2950
_refine_ls_number_restraints 0
_refine_ls_restrained_S_all 1.086
_refine_ls_R_factor_all 0.0478
_refine_ls_R_factor_gt 0.0408
_refine_ls_shift/su_max 0.000
_refine_ls_shift/su_mean 0.000
_refine_ls_structure_factor_coef Fsqd
_refine_ls_weighting_details 'w=1/[\s^2^(Fo^2^)+(0.0900P)^2^] where P=(Fo^2^+2Fc^2^)/3'
_refine_ls_weighting_scheme calc
_refine_ls_wR_factor_gt 0.1277
_refine_ls_wR_factor_ref 0.1319
_reflns_Friedel_coverage 0.000
_reflns_number_gt 2409
_reflns_number_total 2950
_reflns_threshold_expression 'I > 2\s(I)'
_cod_data_source_file d6ce00199h2.cif
_cod_data_source_block sheetCu_run32
_cod_database_code 7252005
_shelx_shelxl_version_number 2014/7
_shelx_space_group_comment
;
The symmetry employed for this shelxl refinement is uniquely defined
by the following loop, which should always be used as a source of
symmetry information in preference to the above space-group names.
They are only intended as comments.
;
_shelx_estimated_absorpt_t_max 0.904
_shelx_estimated_absorpt_t_min 0.825
_olex2_refinement_description
;
1. Fixed Uiso
 At 1.2 times of:
  All C(H) groups, All N(H) groups
2.a Aromatic/amide H refined with riding coordinates:
 N2(H2), N4(H4), C1(H1), C3(H3), C5(H5), C6(H6), C7(H7)
;
_smtbx_masks_void_probe_radius 1.2
_smtbx_masks_void_truncation_radius 1.2
_olex2_submission_special_instructions 'No special instructions were received'
_oxdiff_exptl_absorpt_empirical_details
;
Empirical correction (ABSPACK) includes:
- Absorption correction using spherical harmonics
- Frame scaling
;
_oxdiff_exptl_absorpt_empirical_full_max 1.375
_oxdiff_exptl_absorpt_empirical_full_min 0.675

loop_
_space_group_symop_operation_xyz
'x, y, z'
'-x+1/2, y, -z'
'x+1/2, y+1/2, z+1/2'
'-x+1, y+1/2, -z+1/2'
'-x, -y, -z'
'x-1/2, -y, z'
'-x+1/2, -y+1/2, -z+1/2'
'x, -y+1/2, z+1/2'

loop_
_atom_site_label
_atom_site_type_symbol
_atom_site_fract_x
_atom_site_fract_y
_atom_site_fract_z
_atom_site_U_iso_or_equiv
_atom_site_adp_type
_atom_site_occupancy
_atom_site_site_symmetry_order
_atom_site_calc_flag
_atom_site_refinement_flags_posn
_atom_site_refinement_flags_adp
_atom_site_refinement_flags_occupancy
_atom_site_disorder_assembly
_atom_site_disorder_group
Cu Cu 0.7500 0.7500 0.7500 0.02340(14) Uani 1 2 d S . P . .
O2 O 0.36144(11) 0.56472(14) 0.73978(14) 0.0406(4) Uani 1 1 d . . . . .
O1 O 0.37144(10) 0.37041(12) 0.69867(10) 0.0298(3) Uani 1 1 d . . . . .
N1 N 0.65499(12) 0.60715(14) 0.73865(11) 0.0252(3) Uani 1 1 d . . . . .
N2 N 0.67368(11) 0.48749(15) 0.73371(13) 0.0308(4) Uani 1 1 d . . . . .
H2 H 0.7314 0.4578 0.7361 0.037 Uiso 1 1 calc R U . . .
N3 N 0.67303(12) 0.78644(17) 0.61339(11) 0.0270(3) Uani 1 1 d . . . . .
N4 N 0.6345(2) 0.8930(2) 0.56884(16) 0.0605(6) Uani 1 1 d . . . . .
H4 H 0.6330 0.9611 0.5966 0.073 Uiso 1 1 calc R U . . .
C1 C 0.59037(15) 0.42025(18) 0.72459(16) 0.0317(4) Uani 1 1 d . . . . .
H1 H 0.5853 0.3356 0.7197 0.038 Uiso 1 1 calc R U . . .
C2 C 0.51353(12) 0.50029(16) 0.72385(13) 0.0229(4) Uani 1 1 d . . . . .
C3 C 0.55817(13) 0.61511(18) 0.73267(13) 0.0262(4) Uani 1 1 d . . . . .
H3 H 0.5247 0.6880 0.7342 0.031 Uiso 1 1 calc R U . . .
C4 C 0.40752(13) 0.47580(17) 0.72008(13) 0.0240(4) Uani 1 1 d . . . . .
C5 C 0.5987(2) 0.8757(3) 0.47426(17) 0.0539(7) Uani 1 1 d . . . . .
H5 H 0.5693 0.9341 0.4280 0.065 Uiso 1 1 calc R U . . .
C6 C 0.61458(18) 0.75568(18) 0.46044(15) 0.0317(5) Uani 1 1 d . . . . .
H6 H 0.5974 0.7160 0.4026 0.038 Uiso 1 1 calc R U . . .
C7 C 0.65914(17) 0.7058(2) 0.54504(15) 0.0351(4) Uani 1 1 d . . . . .
H7 H 0.6782 0.6241 0.5550 0.042 Uiso 1 1 calc R U . . .

loop_
_atom_site_aniso_label
_atom_site_aniso_U_11
_atom_site_aniso_U_22
_atom_site_aniso_U_33
_atom_site_aniso_U_23
_atom_site_aniso_U_13
_atom_site_aniso_U_12
Cu 0.01703(19) 0.0273(2) 0.0262(2) 0.00159(11) 0.00809(14) -0.00671(11)
O2 0.0233(7) 0.0301(8) 0.0767(12) -0.0097(7) 0.0281(7) -0.0043(6)
O1 0.0244(7) 0.0270(7) 0.0421(8) -0.0036(6) 0.0169(6) -0.0072(5)
N1 0.0176(7) 0.0256(8) 0.0339(8) -0.0002(6) 0.0110(6) -0.0035(6)
N2 0.0168(7) 0.0261(8) 0.0541(10) -0.0012(7) 0.0184(7) 0.0007(6)
N3 0.0229(8) 0.0303(8) 0.0282(9) -0.0008(7) 0.0094(7) -0.0011(7)
N4 0.0844(18) 0.0486(13) 0.0450(12) 0.0027(10) 0.0185(11) 0.0187(12)
C1 0.0237(9) 0.0228(9) 0.0529(12) -0.0025(8) 0.0187(8) -0.0022(7)
C2 0.0172(8) 0.0235(9) 0.0306(8) -0.0028(6) 0.0117(7) -0.0043(7)
C3 0.0178(8) 0.0267(9) 0.0366(10) -0.0030(7) 0.0125(7) -0.0014(7)
C4 0.0160(7) 0.0276(9) 0.0305(9) -0.0006(7) 0.0108(6) -0.0044(7)
C5 0.0694(17) 0.0537(16) 0.0319(11) 0.0061(10) 0.0097(11) 0.0238(13)
C6 0.0292(11) 0.0407(12) 0.0233(9) -0.0042(7) 0.0071(8) 0.0041(7)
C7 0.0329(11) 0.0403(11) 0.0317(10) -0.0034(9) 0.0109(8) 0.0014(9)

loop_
_atom_type_symbol
_atom_type_description
_atom_type_scat_dispersion_real
_atom_type_scat_dispersion_imag
_atom_type_scat_source
C C 0.0033 0.0016 'International Tables Vol C Tables 4.2.6.8 and 6.1.1.4'
H H 0.0000 0.0000 'International Tables Vol C Tables 4.2.6.8 and 6.1.1.4'
Cu Cu 0.3201 1.2651 'International Tables Vol C Tables 4.2.6.8 and 6.1.1.4'
N N 0.0061 0.0033 'International Tables Vol C Tables 4.2.6.8 and 6.1.1.4'
O O 0.0106 0.0060 'International Tables Vol C Tables 4.2.6.8 and 6.1.1.4'

loop_
_exptl_crystal_face_index_h
_exptl_crystal_face_index_k
_exptl_crystal_face_index_l
_exptl_crystal_face_perp_dist
-20 1 5 0.0551
-6 -1 21 0.0881
19 -2 -3 0.0415
-7 -14 2 0.0369
19 -4 -12 0.0491
5 15 -1 0.0582
-6 -5 -16 0.0781
19 1 -2 0.0366
-4 5 -17 0.0816
-15 9 -2 0.0473
-12 12 -1 0.0386
16 8 -1 0.0459

loop_
_geom_angle_atom_site_label_1
_geom_angle_atom_site_label_2
_geom_angle_atom_site_label_3
_geom_angle
_geom_angle_site_symmetry_1
_geom_angle_site_symmetry_3
_geom_angle_publ_flag
O1 Cu O1 180.0 6_665 4_556 ?
N1 Cu O1 86.24(6) . 4_556 ?
N1 Cu O1 93.76(6) . 6_665 ?
N1 Cu O1 93.76(6) 7_666 4_556 ?
N1 Cu O1 86.24(6) 7_666 6_665 ?
N1 Cu N1 180.0 7_666 . ?
N3 Cu O1 87.68(6) . 6_665 ?
N3 Cu O1 92.32(6) 7_666 6_665 ?
N3 Cu O1 92.32(6) . 4_556 ?
N3 Cu O1 87.68(6) 7_666 4_556 ?
N3 Cu N1 91.79(7) 7_666 . ?
N3 Cu N1 91.79(7) . 7_666 ?
N3 Cu N1 88.21(7) . . ?
N3 Cu N1 88.21(7) 7_666 7_666 ?
N3 Cu N3 180.0 . 7_666 ?
C4 O1 Cu 131.62(11) . 4_546 ?
N2 N1 Cu 128.62(11) . . ?
C3 N1 Cu 125.45(13) . . ?
C3 N1 N2 105.91(15) . . ?
N1 N2 C1 111.15(15) . . ?
N4 N3 Cu 131.04(15) . . ?
C7 N3 Cu 123.51(16) . . ?
C7 N3 N4 105.13(19) . . ?
C5 N4 N3 109.8(2) . . ?
N2 C1 C2 107.32(17) . . ?
C1 C2 C3 104.49(16) . . ?
C1 C2 C4 130.34(17) . . ?
C3 C2 C4 125.10(16) . . ?
N1 C3 C2 111.14(17) . . ?
O2 C4 C2 116.01(16) . . ?
O1 C4 O2 125.31(16) . . ?
O1 C4 C2 118.68(16) . . ?
N4 C5 C6 106.2(2) . . ?
C7 C6 C5 107.1(2) . . ?
N3 C7 C6 111.7(2) . . ?

loop_
_geom_bond_atom_site_label_1
_geom_bond_atom_site_label_2
_geom_bond_distance
_geom_bond_site_symmetry_2
_geom_bond_publ_flag
Cu O1 2.4829(13) 4_556 ?
Cu O1 2.4829(13) 6_665 ?
Cu N1 2.0198(15) . ?
Cu N1 2.0198(15) 7_666 ?
Cu N3 2.0069(16) . ?
Cu N3 2.0069(16) 7_666 ?
O2 C4 1.260(2) . ?
O1 Cu 2.4829(13) 4_546 ?
O1 C4 1.255(2) . ?
N1 N2 1.343(2) . ?
N1 C3 1.329(2) . ?
N2 C1 1.344(3) . ?
N3 N4 1.360(3) . ?
N3 C7 1.322(3) . ?
N4 C5 1.354(3) . ?
C1 C2 1.384(3) . ?
C2 C3 1.388(2) . ?
C2 C4 1.489(2) . ?
C5 C6 1.361(3) . ?
C6 C7 1.329(3) . ?

loop_
_exptl_oxdiff_crystal_face_indexfrac_h
_exptl_oxdiff_crystal_face_indexfrac_k
_exptl_oxdiff_crystal_face_indexfrac_l
_exptl_oxdiff_crystal_face_x
_exptl_oxdiff_crystal_face_y
_exptl_oxdiff_crystal_face_z
-19.5395 1.4569 5.4418 0.0802 0.3178 -0.9448
-5.7534 -1.0153 21.2677 -0.1989 -0.8445 -0.4972
19.1368 -1.6038 -2.9215 -0.1058 -0.4261 0.8985
-7.2915 -14.3335 2.3235 0.9306 -0.2204 -0.2924
18.5533 -3.7610 -11.8415 0.1739 -0.0461 0.9837
4.6207 14.9744 -0.6042 -0.9619 0.2285 0.1502
-5.8759 -4.5822 -15.8770 0.6060 0.7930 -0.0621
18.8452 1.4683 -1.6079 -0.3096 -0.4114 0.8572
-4.1538 4.8717 -16.8984 0.0244 0.9996 -0.0136
-14.5043 8.5054 -2.3431 -0.2915 0.6925 -0.6599
-11.8292 11.6061 -0.9500 -0.5370 0.6226 -0.5691
15.9435 8.2564 -1.1829 -0.6916 -0.2028 0.6933

loop_
_smtbx_masks_void_nr
_smtbx_masks_void_average_x
_smtbx_masks_void_average_y
_smtbx_masks_void_average_z
_smtbx_masks_void_volume
_smtbx_masks_void_count_electrons
_smtbx_masks_void_content
1 -0.956 -0.218 -0.429 721.9 159.1 '4 C3H8O'
